data_7718661
loop_
_publ_author_name
'Gao, Mengke'
'Zhang, Shiming'
'Yan, Yayu'
'Qian, Zehao'
'Qin, Liyang'
'Liu, Xiaoyu'
'Ding, Qing-Rong'
'Li, Qiaohong'
'Wu, Xin'
'Zhang, Jian'

_publ_section_title
;
 Precisely tailoring Lewis pairs in polyoxotitanium clusters for efficient
 photocatalytic production of hydrogen peroxide.
;
_journal_issue 22
_journal_name_full 'Dalton transactions (Cambridge, England : 2003)'
_journal_page_first 9016
_journal_page_last 9020
_journal_paper_doi 10.1039/d5dt00085h
_journal_volume 54
_journal_year 2025
_chemical_formula_moiety 'C43 H59.799 Mn N2 O16 P3 Ti3'
_chemical_formula_sum 'C43 H62 Mn N2 O16 P3 Ti3'
_chemical_formula_weight 1154.49
_chemical_name_systematic 'Ti3Mn cluster'
_space_group_crystal_system monoclinic
_space_group_IT_number 14
_space_group_name_Hall '-P 2ybc'
_space_group_name_H-M_alt 'P 1 21/c 1'
_atom_sites_solution_hydrogens geom
_atom_sites_solution_primary dual
_audit_creation_date 2024-12-02
_audit_creation_method
;
Olex2 1.3
(compiled 2020.11.12 svn.r5f609507 for OlexSys, GUI svn.r6408)
;
_audit_update_record
;
2024-12-04 deposited with the CCDC.	2025-05-07 downloaded from the CCDC.
;
_cell_angle_alpha 90
_cell_angle_beta 99.326(2)
_cell_angle_gamma 90
_cell_formula_units_Z 4
_cell_length_a 23.4156(6)
_cell_length_b 20.0918(4)
_cell_length_c 12.5358(3)
_cell_measurement_reflns_used 20834
_cell_measurement_temperature 293(2)
_cell_measurement_theta_max 77.7100
_cell_measurement_theta_min 2.8770
_cell_volume 5819.7(2)
_computing_cell_refinement 'CrysAlisPro 1.171.43.118a (Rigaku OD, 2024)'
_computing_data_collection 'CrysAlisPro 1.171.43.118a (Rigaku OD, 2024)'
_computing_data_reduction 'CrysAlisPro 1.171.43.118a (Rigaku OD, 2024)'
_computing_molecular_graphics 'Olex2 1.3 (Dolomanov et al., 2009)'
_computing_publication_material 'Olex2 1.3 (Dolomanov et al., 2009)'
_computing_structure_refinement 'SHELXL 2018/3 (Sheldrick, 2015)'
_computing_structure_solution 'SHELXT 2018/2 (Sheldrick, 2018)'
_diffrn_ambient_temperature 293(2)
_diffrn_detector 'Hybrid Pixel Array Detector'
_diffrn_detector_area_resol_mean 10.0000
_diffrn_detector_type HyPix
_diffrn_measured_fraction_theta_full 0.999
_diffrn_measured_fraction_theta_max 0.949
_diffrn_measurement_details
;
List of Runs (angles in degrees, time in seconds):

  # Type    Start    End  Width  t~exp~   \w     \q     \k     \f   Frames
#--------------------------------------------------------------------------
  1  \w   -118.00 -36.00   0.50    1.91    --  -47.60 -44.00-122.00  164
  2  \w    -26.00   0.00   0.50    1.91    --  -47.60  44.00  28.00   52
  3  \w    -14.00  50.00   0.50    1.91    --   47.60 -44.00-122.00  128
  4  \w   -116.00 -90.00   0.50    7.63    -- -105.00 -44.00-122.00   52
  5  \w   -154.00-128.00   0.50    7.63    -- -105.00 -44.00-122.00   52
  6  \w     99.00 176.00   0.50    7.63    --  113.25  44.00  28.00  154
  7  \w     14.00  56.00   0.50    1.91    --   47.60-125.00-180.00   84
  8  \w      0.00  25.00   0.50    1.91    --   47.60 -38.00  90.00   50
  9  \w     34.00 110.00   0.50    1.91    --   47.60  44.00  28.00  152
 10  \w    -20.00  22.00   0.50    1.91    --   47.60 -19.00  90.00   84
 11  \w    -69.00 -36.00   0.50    7.63    -- -105.00  61.00-180.00   66
 12  \w    -94.00 -54.00   0.50    7.63    -- -105.00  77.00 150.00   80
 13  \w    -62.00 -35.00   0.50    7.63    -- -105.00  61.00 150.00   54
 14  \w    -95.00 -39.00   0.50    7.63    -- -105.00  77.00  60.00  112
 15  \w    -62.00 -32.00   0.50    7.63    -- -105.00  61.00-120.00   60
 16  \w    -57.00 -32.00   0.50    7.63    -- -105.00  77.00 -60.00   50
 17  \w    -68.00 -33.00   0.50    7.63    -- -105.00  61.00 120.00   70
 18  \w   -170.00-143.00   0.50    7.63    -- -105.00 -61.00 -30.00   54
 19  \w   -118.00 -88.00   0.50    7.63    -- -105.00 -61.00 -30.00   60
 20  \w    -70.00 -44.00   0.50    7.63    -- -105.00  61.00  30.00   52
 21  \w    -71.00 -46.00   0.50    7.63    -- -105.00  61.00-150.00   50
 22  \w   -104.00 -73.00   0.50    7.63    -- -105.00  77.00 -60.00   62
 23  \w     42.00  71.00   0.50    7.63    --  113.25 -77.00-150.00   58
 24  \w     57.00 105.00   0.50    7.63    --  113.25 -95.00 -60.00   96
 25  \w     42.00 102.00   0.50    7.63    --  113.25 -77.00-120.00  120
 26  \w     73.00 104.00   0.50    7.63    --  113.25 -95.00  60.00   62
 27  \w     41.00  71.00   0.50    7.63    --  113.25 -95.00  60.00   60
 28  \w     41.00  66.00   0.50    7.63    --  113.25 -61.00 -30.00   50
 29  \w     97.00 175.00   0.50    7.63    --  113.25  15.00 150.00  156
 30  \w     41.00  66.00   0.50    7.63    --  113.25 -61.00-120.00   50
;
_diffrn_measurement_device 'four-circle diffractometer'
_diffrn_measurement_device_type 'XtaLAB Synergy, Single source at home/near, HyPix'
_diffrn_measurement_method '\w scans'
_diffrn_orient_matrix_type 'CrysAlisPro convention (1999,Acta A55,543-557)'
_diffrn_orient_matrix_UB_11 -0.0619642000
_diffrn_orient_matrix_UB_12 -0.0281882000
_diffrn_orient_matrix_UB_13 -0.0203889000
_diffrn_orient_matrix_UB_21 -0.0114781000
_diffrn_orient_matrix_UB_22 0.0306695000
_diffrn_orient_matrix_UB_23 0.1072172000
_diffrn_orient_matrix_UB_31 -0.0216797000
_diffrn_orient_matrix_UB_32 0.0643770000
_diffrn_orient_matrix_UB_33 -0.0600464000
_diffrn_radiation_monochromator mirror
_diffrn_radiation_probe x-ray
_diffrn_radiation_type 'Cu K\a'
_diffrn_radiation_wavelength 1.54184
_diffrn_reflns_av_R_equivalents 0.0443
_diffrn_reflns_av_unetI/netI 0.0336
_diffrn_reflns_Laue_measured_fraction_full 0.999
_diffrn_reflns_Laue_measured_fraction_max 0.949
_diffrn_reflns_limit_h_max 29
_diffrn_reflns_limit_h_min -29
_diffrn_reflns_limit_k_max 25
_diffrn_reflns_limit_k_min -20
_diffrn_reflns_limit_l_max 15
_diffrn_reflns_limit_l_min -15
_diffrn_reflns_number 44446
_diffrn_reflns_point_group_measured_fraction_full 0.999
_diffrn_reflns_point_group_measured_fraction_max 0.949
_diffrn_reflns_theta_full 67.684
_diffrn_reflns_theta_max 80.057
_diffrn_reflns_theta_min 1.912
_diffrn_source 'micro-focus sealed X-ray tube'
_diffrn_source_type 'PhotonJet (Cu) X-ray Source'
_exptl_absorpt_coefficient_mu 6.396
_exptl_absorpt_correction_T_max 1.00000
_exptl_absorpt_correction_T_min 0.47128
_exptl_absorpt_correction_type multi-scan
_exptl_absorpt_process_details
;
CrysAlisPro 1.171.43.118a (Rigaku Oxford Diffraction, 2024)
Empirical absorption correction using spherical harmonics,
implemented in SCALE3 ABSPACK scaling algorithm.
;
_exptl_crystal_colour 'light yellow'
_exptl_crystal_colour_modifier light
_exptl_crystal_colour_primary yellow
_exptl_crystal_density_diffrn 1.318
_exptl_crystal_description block
_exptl_crystal_F_000 2392
_exptl_crystal_size_max 0.02
_exptl_crystal_size_mid 0.02
_exptl_crystal_size_min 0.02
_refine_diff_density_max 1.323
_refine_diff_density_min -0.556
_refine_diff_density_rms 0.085
_refine_ls_extinction_method none
_refine_ls_goodness_of_fit_ref 1.045
_refine_ls_hydrogen_treatment constr
_refine_ls_matrix_type full
_refine_ls_number_parameters 757
_refine_ls_number_reflns 12049
_refine_ls_number_restraints 432
_refine_ls_restrained_S_all 1.062
_refine_ls_R_factor_all 0.0860
_refine_ls_R_factor_gt 0.0717
_refine_ls_shift/su_max 0.004
_refine_ls_shift/su_mean 0.000
_refine_ls_structure_factor_coef Fsqd
_refine_ls_weighting_details 'w=1/[\s^2^(Fo^2^)+(0.1169P)^2^+7.9723P] where P=(Fo^2^+2Fc^2^)/3'
_refine_ls_weighting_scheme calc
_refine_ls_wR_factor_gt 0.2030
_refine_ls_wR_factor_ref 0.2150
_reflns_Friedel_coverage 0.000
_reflns_number_gt 9649
_reflns_number_total 12049
_reflns_threshold_expression 'I > 2\s(I)'
_cod_data_source_file d5dt00085h2.cif
_cod_data_source_block 3-49-11_auto
_cod_depositor_comments 'Adding full bibliography for 7718660--7718661.cif.'
_cod_database_code 7718661
_shelx_shelxl_version_number 2018/3
_chemical_oxdiff_formula 'C O N P Ti Mn'
_shelx_space_group_comment
;
The symmetry employed for this shelxl refinement is uniquely defined
by the following loop, which should always be used as a source of
symmetry information in preference to the above space-group names.
They are only intended as comments.
;
_shelx_estimated_absorpt_t_max 0.883
_shelx_estimated_absorpt_t_min 0.883
_reflns_odcompleteness_completeness 99.85
_reflns_odcompleteness_iscentric 1
_reflns_odcompleteness_theta 68.13
_olex2_refinement_description
;
1. Fixed Uiso
 At 1.2 times of:
  All C(H) groups
 At 1.5 times of:
  All C(H,H,H) groups
2. Restrained distances
 C30-C31
 2.515 with sigma of 0.02
 C27B-C26 \\sim C27A-C26
 with sigma of 0.02
 C24B-C23 \\sim C24A-C23
 with sigma of 0.02
 C25-C24A \\sim C25-C24B
 with sigma of 0.02
 C3B-C2B \\sim C3A-C2A
 with sigma of 0.02
 C7-C2B \\sim C7-C2A
 with sigma of 0.02
 N2-C2B \\sim N2-C2A
 with sigma of 0.02
 C4-C3A \\sim C4-C3B
 with sigma of 0.02
 C5A-C4 \\sim C5B-C4
 with sigma of 0.02
 C6B-C5B \\sim C6A-C5A
 with sigma of 0.02
 C7-C6B \\sim C7-C6A
 with sigma of 0.02
3. Rigid bond restraints
 C27A, C27B
 with sigma for 1-2 distances of 0.01 and sigma for 1-3 distances of 0.01
 C37A, C37B
 with sigma for 1-2 distances of 0.01 and sigma for 1-3 distances of 0.01
4. Uiso/Uaniso restraints and constraints
C29 \\sim C30 \\sim C31 \\sim C29A \\sim C30A \\sim C31A: within 2A with sigma
of 0.01 and sigma for terminal atoms of 0.02 within 2A
C24B \\sim C24A: within 2A with sigma of 0.001 and sigma for terminal atoms of
0.002 within 2A
C32 \\sim C33 \\sim C34 \\sim C32A \\sim C34A \\sim C33A: within 2A with sigma
of 0.01 and sigma for terminal atoms of 0.02 within 2A
O12 \\sim C33 \\sim C24B \\sim C34 \\sim C27A \\sim C32: within 2A with sigma
of 0.001 and sigma for terminal atoms of 0.002 within 2A
C32A \\sim C34A \\sim C33A: within 2A with sigma of 0.01 and sigma for terminal
atoms of 0.02 within 2A
C51 \\sim C50 \\sim C52A \\sim C51A \\sim C52 \\sim C50A: within 2A with sigma
of 0.01 and sigma for terminal atoms of 0.02 within 2A
C2B \\sim C5A \\sim C6A \\sim C3B \\sim C6B \\sim C5B \\sim C3A \\sim C2A:
within 2A with sigma of 0.01 and sigma for terminal atoms of 0.02 within 2A
Uanis(C27A) \\sim Ueq, : with sigma of 0.1 and sigma for terminal atoms of 0.2
Uanis(N2) \\sim Ueq, Uanis(C3B) \\sim Ueq, Uanis(C5B) \\sim Ueq: with sigma of
0.001 and sigma for terminal atoms of 0.002
Uanis(C37A) \\sim Ueq, Uanis(C37B) \\sim Ueq: with sigma of 0.001 and sigma for
terminal atoms of 0.002
Uanis(C27A) \\sim Ueq: with sigma of 0.001 and sigma for terminal atoms of 0.002
Uanis(C37A) = Uanis(C37B)
5. Rigid body (RIGU) restrains
 C23, C24A, C25
 with sigma for 1-2 distances of 0.001 and sigma for 1-3 distances of 0.002
 C24B, C23, C25
 with sigma for 1-2 distances of 0.001 and sigma for 1-3 distances of 0.002
 C7, C6A, C5A, C4
 with sigma for 1-2 distances of 0.001 and sigma for 1-3 distances of 0.002
 C6B, C5B, C4, C7
 with sigma for 1-2 distances of 0.001 and sigma for 1-3 distances of 0.002
 C4, C3A, C2A, C7, N2
 with sigma for 1-2 distances of 0.001 and sigma for 1-3 distances of 0.002
 C4, C3B, C2B, C7, N2
 with sigma for 1-2 distances of 0.001 and sigma for 1-3 distances of 0.002
6. Same fragment restrains
{O13, C50A, C51A, C52A} sigma for 1-2: 0.01, 1-3: 0.04
as in
{O13, C50, C51, C52}
{O12, C32A, C33A, C34A} sigma for 1-2: 0.01, 1-3: 0.04
as in
{O12, C32, C33, C34}
{O14, C29A, C30A, C31A} sigma for 1-2: 0.01, 1-3: 0.04
as in
{O14, C29, C30, C31}
{C24, C37A} sigma for 1-2: 0.01, 1-3: 0.04
as in
{C24, C37B}
7. Others
 Sof(C29A)=Sof(H29A)=Sof(C30A)=Sof(H30D)=Sof(H30E)=Sof(H30F)=Sof(C31A)=
 Sof(H31D)=Sof(H31E)=Sof(H31F)=1-FVAR(1)
 Sof(C29)=Sof(H29)=Sof(C30)=Sof(H30A)=Sof(H30B)=Sof(H30C)=Sof(C31)=Sof(H31A)=
 Sof(H31B)=Sof(H31C)=FVAR(1)
 Sof(C24B)=Sof(H24B)=1-FVAR(2)
 Sof(H23)=Sof(H25)=Sof(C24A)=Sof(H24A)=FVAR(2)
 Sof(C37B)=Sof(H37A)=Sof(H37B)=Sof(H37C)=1-FVAR(3)
 Sof(H24)=Sof(C37A)=Sof(H37D)=Sof(H37E)=Sof(H37F)=FVAR(3)
 Sof(C32A)=Sof(H32A)=Sof(C33A)=Sof(H33D)=Sof(H33E)=Sof(H33F)=Sof(C34A)=
 Sof(H34D)=Sof(H34E)=Sof(H34F)=1-FVAR(4)
 Sof(C32)=Sof(H32)=Sof(C33)=Sof(H33A)=Sof(H33B)=Sof(H33C)=Sof(C34)=Sof(H34A)=
 Sof(H34B)=Sof(H34C)=FVAR(4)
 Sof(C27B)=Sof(H27D)=Sof(H27E)=Sof(H27F)=1-FVAR(5)
 Sof(H26)=Sof(C27A)=Sof(H27G)=Sof(H27H)=Sof(H27I)=FVAR(5)
 Sof(C50A)=Sof(H50A)=Sof(C51A)=Sof(H51D)=Sof(H51E)=Sof(H51F)=Sof(C52A)=
 Sof(H52D)=Sof(H52E)=Sof(H52F)=1-FVAR(6)
 Sof(C50)=Sof(H50)=Sof(C51)=Sof(H51A)=Sof(H51B)=Sof(H51C)=Sof(C52)=Sof(H52A)=
 Sof(H52B)=Sof(H52C)=FVAR(6)
 Sof(C6B)=Sof(H6B)=Sof(C5B)=Sof(H5B)=1-FVAR(7)
 Sof(H4)=Sof(C6A)=Sof(H6A)=Sof(C5A)=Sof(H5A)=FVAR(7)
 Sof(C2B)=Sof(C3B)=Sof(H3B)=1-FVAR(8)
 Sof(C3A)=Sof(H3A)=Sof(C2A)=FVAR(8)
8.a Ternary CH refined with riding coordinates:
 C50(H50), C32(H32), C29(H29), C38(H38), C26(H26), C24(H24), C29A(H29A),
 C32A(H32A), C50A(H50A)
8.b Aromatic/amide H refined with riding coordinates:
 C19(H19), C9(H9), C1(H1), C15(H15), C18(H18), C17(H17), C16(H16), C6B(H6B),
 C10(H10), C13(H13), C11(H11), C5B(H5B), C12(H12), C3B(H3B), C4(H4), C24B(H24B),
  C23(H23), C22(H22), C21(H21), C25(H25), C24A(H24A), C6A(H6A), C5A(H5A),
 C3A(H3A)
8.c Fitted hexagon refined as free rotating group:
 C24B(C23,C22,C21,C20,C25)
8.d Idealised Me refined as rotating group:
 C51(H51A,H51B,H51C), C52(H52A,H52B,H52C), C33(H33A,H33B,H33C), C34(H34A,H34B,
 H34C), C30(H30A,H30B,H30C), C31(H31A,H31B,H31C), C39(H39A,H39B,H39C),
 C37B(H37A,H37B,H37C), C40(H40A,H40B,H40C), C27(H27A,H27B,H27C), C28(H28A,H28B,
 H28C), C27B(H27D,H27E,H27F), C30A(H30D,H30E,H30F), C31A(H31D,H31E,H31F),
 C37A(H37D,H37E,H37F), C33A(H33D,H33E,H33F), C34A(H34D,H34E,H34F), C27A(H27G,
 H27H,H27I), C51A(H51D,H51E,H51F), C52A(H52D,H52E,H52F)
;
_smtbx_masks_void_probe_radius 1.2
_smtbx_masks_void_truncation_radius 1.2
_olex2_submission_special_instructions 'No special instructions were received'
_oxdiff_exptl_absorpt_empirical_details
;
Empirical correction (ABSPACK) includes:
- Absorption correction using spherical harmonics
- Frame scaling
;
_oxdiff_exptl_absorpt_empirical_full_max 1.661
_oxdiff_exptl_absorpt_empirical_full_min 0.690

loop_
_space_group_symop_operation_xyz
'x, y, z'
'-x, y+1/2, -z+1/2'
'-x, -y, -z'
'x, -y-1/2, z-1/2'

loop_
_atom_site_label
_atom_site_type_symbol
_atom_site_fract_x
_atom_site_fract_y
_atom_site_fract_z
_atom_site_U_iso_or_equiv
_atom_site_adp_type
_atom_site_occupancy
_atom_site_site_symmetry_order
_atom_site_calc_flag
_atom_site_refinement_flags_posn
_atom_site_refinement_flags_adp
_atom_site_refinement_flags_occupancy
_atom_site_disorder_assembly
_atom_site_disorder_group
Mn1 Mn 0.68577(3) 0.62648(4) 0.53685(6) 0.0534(2) Uani 1 1 d . . . . .
Ti1 Ti 0.72726(3) 0.54816(4) 0.85911(6) 0.04865(19) Uani 1 1 d . . . . .
Ti2 Ti 0.70071(4) 0.43652(4) 0.68544(6) 0.0507(2) Uani 1 1 d . . . . .
Ti3 Ti 0.81866(3) 0.51206(4) 0.71590(7) 0.0524(2) Uani 1 1 d . . . . .
P1 P 0.60969(5) 0.55141(5) 0.69426(9) 0.0487(2) Uani 1 1 d . . . . .
P2 P 0.78447(5) 0.66254(5) 0.73868(9) 0.0507(3) Uani 1 1 d . . . . .
P3 P 0.74766(5) 0.49414(6) 0.48159(9) 0.0547(3) Uani 1 1 d . . . . .
O16 O 0.73443(12) 0.52725(13) 0.7077(2) 0.0450(6) Uani 1 1 d . . . . .
O2 O 0.64538(13) 0.57116(14) 0.8042(2) 0.0506(7) Uani 1 1 d . . . . .
O1 O 0.62365(13) 0.47998(14) 0.6642(2) 0.0522(7) Uani 1 1 d . . . . .
O15 O 0.81049(14) 0.51920(16) 0.8735(3) 0.0584(8) Uani 1 1 d . . . . .
O4 O 0.75222(13) 0.63958(14) 0.8303(3) 0.0521(7) Uani 1 1 d . . . . .
O5 O 0.82843(13) 0.60937(16) 0.7159(3) 0.0563(7) Uani 1 1 d . . . . .
O7 O 0.70895(14) 0.44556(16) 0.5314(3) 0.0569(7) Uani 1 1 d . . . . .
O11 O 0.70484(15) 0.45096(15) 0.8456(3) 0.0581(7) Uani 1 1 d . . . . .
O6 O 0.74403(14) 0.68209(16) 0.6376(3) 0.0593(8) Uani 1 1 d . . . . .
O3 O 0.61677(14) 0.60114(16) 0.6074(3) 0.0601(8) Uani 1 1 d . . . . .
O9 O 0.71643(15) 0.55670(17) 0.4426(3) 0.0614(8) Uani 1 1 d . . . . .
O8 O 0.80427(14) 0.50850(17) 0.5583(3) 0.0575(7) Uani 1 1 d . . . . .
O13 O 0.78686(15) 0.41702(16) 0.7151(3) 0.0638(8) Uani 1 1 d D . . . .
C50 C 0.8161(6) 0.3549(6) 0.7135(14) 0.135(4) Uani 0.773(13) 1 d D U P A 1
H50 H 0.788748 0.327268 0.745398 0.162 Uiso 0.773(13) 1 calc R U P A 1
C51 C 0.8067(7) 0.3243(7) 0.6013(13) 0.147(5) Uani 0.773(13) 1 d D U P A 1
H51A H 0.775538 0.292859 0.595201 0.220 Uiso 0.773(13) 1 calc R U P A 1
H51B H 0.841444 0.302107 0.589411 0.220 Uiso 0.773(13) 1 calc R U P A 1
H51C H 0.797309 0.358763 0.548203 0.220 Uiso 0.773(13) 1 calc R U P A 1
C52 C 0.8599(7) 0.3357(7) 0.7674(14) 0.176(6) Uani 0.773(13) 1 d D U P A 1
H52A H 0.882428 0.373180 0.797305 0.264 Uiso 0.773(13) 1 calc R U P A 1
H52B H 0.881769 0.310286 0.723103 0.264 Uiso 0.773(13) 1 calc R U P A 1
H52C H 0.850771 0.308186 0.824911 0.264 Uiso 0.773(13) 1 calc R U P A 1
O10 O 0.72277(16) 0.56006(17) 0.9965(3) 0.0630(8) Uani 1 1 d . . . . .
O12 O 0.67029(18) 0.35561(17) 0.6730(3) 0.0733(9) Uani 1 1 d D U . . .
C32 C 0.6455(10) 0.2941(6) 0.6266(11) 0.0752(11) Uani 0.364(12) 1 d D U P B 1
H32 H 0.684371 0.276905 0.623659 0.090 Uiso 0.364(12) 1 calc R U P B 1
C33 C 0.6333(9) 0.2932(7) 0.5173(11) 0.0773(16) Uani 0.364(12) 1 d D U P B 1
H33A H 0.618727 0.335913 0.491589 0.116 Uiso 0.364(12) 1 calc R U P B 1
H33B H 0.604695 0.259707 0.494523 0.116 Uiso 0.364(12) 1 calc R U P B 1
H33C H 0.667884 0.283334 0.488366 0.116 Uiso 0.364(12) 1 calc R U P B 1
C34 C 0.6368(10) 0.2447(7) 0.6949(14) 0.0775(16) Uani 0.364(12) 1 d D U P B 1
H34A H 0.665984 0.211187 0.694786 0.116 Uiso 0.364(12) 1 calc R U P B 1
H34B H 0.599279 0.225349 0.672021 0.116 Uiso 0.364(12) 1 calc R U P B 1
H34C H 0.638777 0.262304 0.766624 0.116 Uiso 0.364(12) 1 calc R U P B 1
O14 O 0.89349(15) 0.4939(2) 0.7265(3) 0.0734(10) Uani 1 1 d D . . . .
C29 C 0.9508(6) 0.5084(14) 0.710(2) 0.143(6) Uani 0.509(13) 1 d D U P C 1
H29 H 0.968318 0.546381 0.752287 0.172 Uiso 0.509(13) 1 calc R U P C 1
C30 C 0.9422(10) 0.5196(13) 0.5837(17) 0.166(7) Uani 0.509(13) 1 d D U P C 1
H30A H 0.916978 0.485799 0.548204 0.249 Uiso 0.509(13) 1 calc R U P C 1
H30B H 0.978981 0.517140 0.559570 0.249 Uiso 0.509(13) 1 calc R U P C 1
H30C H 0.925303 0.562600 0.566589 0.249 Uiso 0.509(13) 1 calc R U P C 1
C31 C 0.9856(9) 0.4497(11) 0.7221(19) 0.151(7) Uani 0.509(13) 1 d D U P C 1
H31A H 0.977806 0.424940 0.783684 0.226 Uiso 0.509(13) 1 calc R U P C 1
H31B H 1.025753 0.461881 0.732447 0.226 Uiso 0.509(13) 1 calc R U P C 1
H31C H 0.976622 0.422772 0.658337 0.226 Uiso 0.509(13) 1 calc R U P C 1
N1 N 0.64552(18) 0.69631(19) 0.4191(4) 0.0622(10) Uani 1 1 d . . . . .
C8 C 0.5355(2) 0.5540(2) 0.7145(4) 0.0585(11) Uani 1 1 d . . . . .
C14 C 0.8257(2) 0.7345(2) 0.7894(4) 0.0589(11) Uani 1 1 d . . . . .
C7 C 0.5999(2) 0.6846(3) 0.3356(5) 0.0714(13) Uani 1 1 d D . . . .
N2 N 0.6350(3) 0.7851(3) 0.3156(5) 0.0898(13) Uani 1 1 d D U . . .
C19 C 0.8182(2) 0.7659(3) 0.8833(5) 0.0701(13) Uani 1 1 d . . . . .
H19 H 0.791494 0.748821 0.923562 0.084 Uiso 1 1 calc R U . . .
C9 C 0.4915(2) 0.5512(3) 0.6272(5) 0.0728(14) Uani 1 1 d . . . . .
H9 H 0.500281 0.549306 0.557581 0.087 Uiso 1 1 calc R U . . .
C1 C 0.6637(2) 0.7559(3) 0.4021(6) 0.0808(17) Uani 1 1 d . . . . .
H1 H 0.694236 0.776227 0.447089 0.097 Uiso 1 1 calc R U . . .
C15 C 0.8668(3) 0.7607(3) 0.7319(5) 0.0793(16) Uani 1 1 d . . . . .
H15 H 0.873216 0.740244 0.668372 0.095 Uiso 1 1 calc R U . . .
C18 C 0.8495(3) 0.8228(3) 0.9198(5) 0.0819(16) Uani 1 1 d . . . . .
H18 H 0.843261 0.844003 0.982827 0.098 Uiso 1 1 calc R U . . .
C17 C 0.8896(3) 0.8469(3) 0.8615(6) 0.0887(19) Uani 1 1 d . . . . .
H17 H 0.911324 0.884315 0.885684 0.106 Uiso 1 1 calc R U . . .
C38 C 0.8526(3) 0.5216(3) 0.9723(5) 0.0809(17) Uani 1 1 d . . . . .
H38 H 0.830544 0.521330 1.032326 0.097 Uiso 1 1 calc R U . . .
C2B C 0.5889(8) 0.7429(7) 0.2746(13) 0.079(3) Uani 0.49(3) 1 d D U P D 2
C16 C 0.8979(3) 0.8165(4) 0.7684(6) 0.094(2) Uani 1 1 d . . . . .
H16 H 0.924859 0.833674 0.728851 0.113 Uiso 1 1 calc R U . . .
C39 C 0.8884(3) 0.4601(4) 0.9834(6) 0.105(2) Uani 1 1 d . . . . .
H39A H 0.912257 0.459215 0.927877 0.157 Uiso 1 1 calc R U . . .
H39B H 0.863614 0.421829 0.976474 0.157 Uiso 1 1 calc R U . . .
H39C H 0.912583 0.459685 1.053028 0.157 Uiso 1 1 calc R U . . .
C6B C 0.5730(16) 0.6271(13) 0.292(3) 0.090(3) Uani 0.25(3) 1 d D U P D 2
H6B H 0.579252 0.588141 0.331960 0.107 Uiso 0.25(3) 1 calc R U P D 2
C26 C 0.7151(4) 0.5694(4) 1.1050(5) 0.097(2) Uani 1 1 d D . . . .
H26 H 0.723848 0.528117 1.145979 0.117 Uiso 0.77(2) 1 calc R U P E 1
C10 C 0.4342(3) 0.5510(4) 0.6423(8) 0.101(2) Uani 1 1 d . . . . .
H10 H 0.404767 0.546770 0.583222 0.121 Uiso 1 1 calc R U . . .
C13 C 0.5210(3) 0.5596(4) 0.8164(6) 0.094(2) Uani 1 1 d . . . . .
H13 H 0.549873 0.562261 0.876682 0.113 Uiso 1 1 calc R U . . .
C24 C 0.6905(4) 0.4059(3) 0.9254(5) 0.095(2) Uani 1 1 d D . . . .
H24 H 0.706641 0.428562 0.992834 0.114 Uiso 0.635(11) 1 calc R U P F 1
C37B C 0.7225(9) 0.3967(11) 1.0357(12) 0.104(3) Uani 0.365(11) 1 d D U P F 2
H37A H 0.699143 0.372011 1.078019 0.156 Uiso 0.365(11) 1 calc R U P F 2
H37B H 0.731658 0.439418 1.068490 0.156 Uiso 0.365(11) 1 calc R U P F 2
H37C H 0.757698 0.372748 1.032586 0.156 Uiso 0.365(11) 1 calc R U P F 2
C11 C 0.4210(3) 0.5570(5) 0.7425(10) 0.127(4) Uani 1 1 d . . . . .
H11 H 0.382431 0.558079 0.752174 0.153 Uiso 1 1 calc R U . . .
C5B C 0.5372(15) 0.6234(11) 0.191(3) 0.094(3) Uani 0.25(3) 1 d D U P D 2
H5B H 0.527294 0.584307 0.152564 0.113 Uiso 0.25(3) 1 calc R U P D 2
C40 C 0.8844(4) 0.5861(5) 0.9786(7) 0.118(3) Uani 1 1 d . . . . .
H40A H 0.909065 0.589575 1.047365 0.177 Uiso 1 1 calc R U . . .
H40B H 0.857067 0.622143 0.970566 0.177 Uiso 1 1 calc R U . . .
H40C H 0.907351 0.588194 0.921849 0.177 Uiso 1 1 calc R U . . .
C12 C 0.4634(4) 0.5613(6) 0.8286(9) 0.130(3) Uani 1 1 d . . . . .
H12 H 0.453735 0.565514 0.897375 0.156 Uiso 1 1 calc R U . . .
C3B C 0.5600(8) 0.7380(9) 0.1629(13) 0.093(2) Uani 0.49(3) 1 d D U P D 2
H3B H 0.567960 0.763890 0.105600 0.111 Uiso 0.49(3) 1 calc R U P D 2
C27 C 0.6281(5) 0.4084(6) 0.9284(8) 0.152(5) Uani 1 1 d . . . . .
H27A H 0.619635 0.446779 0.968716 0.228 Uiso 1 1 calc R U . . .
H27B H 0.616703 0.368898 0.962479 0.228 Uiso 1 1 calc R U . . .
H27C H 0.607305 0.411222 0.856013 0.228 Uiso 1 1 calc R U . . .
C4 C 0.5181(4) 0.6878(5) 0.1561(8) 0.127(3) Uani 1 1 d D . . . .
H4 H 0.499528 0.683038 0.085127 0.152 Uiso 0.75(3) 1 calc R U P D 1
C28 C 0.7493(5) 0.6223(5) 1.1560(7) 0.136(4) Uani 1 1 d . . . . .
H28A H 0.786138 0.622714 1.131662 0.205 Uiso 1 1 calc R U . . .
H28B H 0.755080 0.616149 1.232945 0.205 Uiso 1 1 calc R U . . .
H28C H 0.729886 0.663847 1.137922 0.205 Uiso 1 1 calc R U . . .
C24B C 0.7648(3) 0.3585(3) 0.2462(6) 0.099(2) Uani 0.677(16) 1 d DG U P G 2
H24B H 0.745811 0.320537 0.216522 0.119 Uiso 0.677(16) 1 calc R U P G 2
C23 C 0.8148(3) 0.3801(3) 0.2105(5) 0.137(4) Uani 1 1 d DG . . . .
H23 H 0.814163 0.365093 0.140130 0.164 Uiso 0.323(16) 1 calc R U P G 1
C22 C 0.8432(2) 0.4369(3) 0.2548(4) 0.112(3) Uani 1 1 d G . . . .
H22 H 0.876654 0.451346 0.230950 0.134 Uiso 1 1 calc R U . . .
C21 C 0.82142(18) 0.4722(2) 0.3348(3) 0.0877(18) Uani 1 1 d G . . . .
H21 H 0.840377 0.510167 0.364507 0.105 Uiso 1 1 calc R U . . .
C20 C 0.77136(17) 0.4506(2) 0.3705(3) 0.0652(12) Uani 1 1 d G . . . .
C25 C 0.7430(2) 0.3938(3) 0.3262(5) 0.121(3) Uani 1 1 d DG . . . .
H25 H 0.703468 0.385856 0.319223 0.146 Uiso 0.323(16) 1 calc R U P G 1
C27B C 0.6635(14) 0.542(2) 1.143(3) 0.109(15) Uiso 0.23(2) 1 d D . P E 2
H27D H 0.632405 0.537878 1.083444 0.164 Uiso 0.23(2) 1 calc R U P E 2
H27E H 0.651997 0.571028 1.196668 0.164 Uiso 0.23(2) 1 calc R U P E 2
H27F H 0.672485 0.498761 1.174636 0.164 Uiso 0.23(2) 1 calc R U P E 2
C29A C 0.9460(6) 0.4864(14) 0.685(2) 0.147(6) Uani 0.491(13) 1 d D U P C 2
H29A H 0.947399 0.454017 0.627060 0.176 Uiso 0.491(13) 1 calc R U P C 2
C30A C 0.9603(9) 0.5617(11) 0.664(2) 0.148(6) Uani 0.491(13) 1 d D U P C 2
H30D H 0.930972 0.579758 0.609488 0.221 Uiso 0.491(13) 1 calc R U P C 2
H30E H 0.997237 0.564439 0.640404 0.221 Uiso 0.491(13) 1 calc R U P C 2
H30F H 0.961532 0.586545 0.729858 0.221 Uiso 0.491(13) 1 calc R U P C 2
C31A C 0.9922(9) 0.4874(14) 0.774(2) 0.162(7) Uani 0.491(13) 1 d D U P C 2
H31D H 0.977811 0.475541 0.839105 0.244 Uiso 0.491(13) 1 calc R U P C 2
H31E H 1.008644 0.531309 0.781956 0.244 Uiso 0.491(13) 1 calc R U P C 2
H31F H 1.021454 0.456176 0.761738 0.244 Uiso 0.491(13) 1 calc R U P C 2
C24A C 0.7863(10) 0.3478(10) 0.2918(19) 0.100(2) Uiso 0.323(16) 1 d D U P G 1
H24A H 0.794054 0.304901 0.318101 0.120 Uiso 0.323(16) 1 calc R U P G 1
C37A C 0.7294(5) 0.3461(6) 0.9276(11) 0.104(3) Uani 0.635(11) 1 d D U P F 1
H37D H 0.714401 0.316546 0.869598 0.156 Uiso 0.635(11) 1 calc R U P F 1
H37E H 0.731151 0.323373 0.995358 0.156 Uiso 0.635(11) 1 calc R U P F 1
H37F H 0.767606 0.360262 0.919054 0.156 Uiso 0.635(11) 1 calc R U P F 1
C32A C 0.6185(6) 0.3154(6) 0.6433(10) 0.099(3) Uani 0.636(12) 1 d D U P B 2
H32A H 0.590285 0.345447 0.667850 0.119 Uiso 0.636(12) 1 calc R U P B 2
C33A C 0.5956(9) 0.3124(9) 0.5378(13) 0.154(5) Uani 0.636(12) 1 d D U P B 2
H33D H 0.565727 0.345390 0.521985 0.231 Uiso 0.636(12) 1 calc R U P B 2
H33E H 0.579362 0.269014 0.521321 0.231 Uiso 0.636(12) 1 calc R U P B 2
H33F H 0.625252 0.320689 0.494906 0.231 Uiso 0.636(12) 1 calc R U P B 2
C34A C 0.6132(7) 0.2632(7) 0.7090(13) 0.118(4) Uani 0.636(12) 1 d D U P B 2
H34D H 0.648906 0.256746 0.757503 0.177 Uiso 0.636(12) 1 calc R U P B 2
H34E H 0.604201 0.223772 0.666150 0.177 Uiso 0.636(12) 1 calc R U P B 2
H34F H 0.582677 0.271825 0.749820 0.177 Uiso 0.636(12) 1 calc R U P B 2
C27A C 0.6509(5) 0.5879(9) 1.1002(12) 0.133(6) Uani 0.77(2) 1 d D U P E 1
H27G H 0.642721 0.628226 1.059482 0.199 Uiso 0.77(2) 1 calc R U P E 1
H27H H 0.642948 0.594442 1.172275 0.199 Uiso 0.77(2) 1 calc R U P E 1
H27I H 0.627018 0.552647 1.066016 0.199 Uiso 0.77(2) 1 calc R U P E 1
C50A C 0.8152(15) 0.3663(15) 0.663(4) 0.142(6) Uani 0.227(13) 1 d D U P A 2
H50A H 0.832643 0.339436 0.725171 0.170 Uiso 0.227(13) 1 calc R U P A 2
C51A C 0.7745(18) 0.316(2) 0.600(5) 0.140(7) Uani 0.227(13) 1 d D U P A 2
H51D H 0.762123 0.332518 0.527713 0.209 Uiso 0.227(13) 1 calc R U P A 2
H51E H 0.741322 0.309938 0.634815 0.209 Uiso 0.227(13) 1 calc R U P A 2
H51F H 0.794170 0.274534 0.596680 0.209 Uiso 0.227(13) 1 calc R U P A 2
C52A C 0.8552(17) 0.372(2) 0.614(4) 0.157(7) Uani 0.227(13) 1 d D U P A 2
H52D H 0.862958 0.329300 0.584243 0.236 Uiso 0.227(13) 1 calc R U P A 2
H52E H 0.888815 0.386494 0.662530 0.236 Uiso 0.227(13) 1 calc R U P A 2
H52F H 0.845572 0.403462 0.556995 0.236 Uiso 0.227(13) 1 calc R U P A 2
C6A C 0.5620(5) 0.6313(5) 0.3221(11) 0.086(3) Uani 0.75(3) 1 d D U P D 1
H6A H 0.564790 0.596204 0.371040 0.104 Uiso 0.75(3) 1 calc R U P D 1
C5A C 0.5195(6) 0.6335(6) 0.2307(12) 0.102(3) Uani 0.75(3) 1 d D U P D 1
H5A H 0.491960 0.599863 0.218034 0.122 Uiso 0.75(3) 1 calc R U P D 1
C3A C 0.5451(7) 0.7484(7) 0.1907(18) 0.090(3) Uani 0.51(3) 1 d D U P D 1
H3A H 0.530199 0.790363 0.171194 0.108 Uiso 0.51(3) 1 calc R U P D 1
C2A C 0.5982(8) 0.7362(7) 0.2595(14) 0.080(3) Uani 0.51(3) 1 d D U P D 1

loop_
_atom_site_aniso_label
_atom_site_aniso_U_11
_atom_site_aniso_U_22
_atom_site_aniso_U_33
_atom_site_aniso_U_23
_atom_site_aniso_U_13
_atom_site_aniso_U_12
Mn1 0.0547(4) 0.0497(4) 0.0565(4) -0.0009(3) 0.0112(3) -0.0003(3)
Ti1 0.0529(4) 0.0455(4) 0.0469(4) -0.0035(3) 0.0062(3) 0.0009(3)
Ti2 0.0583(4) 0.0383(4) 0.0541(4) -0.0022(3) 0.0051(3) 0.0033(3)
Ti3 0.0465(4) 0.0538(4) 0.0552(4) -0.0063(3) 0.0032(3) 0.0097(3)
P1 0.0461(5) 0.0436(5) 0.0572(6) -0.0009(4) 0.0104(4) -0.0007(4)
P2 0.0472(5) 0.0463(6) 0.0588(6) -0.0060(5) 0.0090(5) -0.0035(4)
P3 0.0575(6) 0.0568(6) 0.0498(6) -0.0097(5) 0.0091(5) 0.0068(5)
O16 0.0476(14) 0.0410(14) 0.0460(14) -0.0032(11) 0.0063(11) 0.0034(11)
O2 0.0478(15) 0.0448(15) 0.0601(17) -0.0050(12) 0.0112(13) -0.0012(12)
O1 0.0523(16) 0.0451(15) 0.0581(17) -0.0057(13) 0.0056(13) -0.0015(13)
O15 0.0583(18) 0.0596(18) 0.0538(17) -0.0027(14) -0.0015(14) 0.0095(15)
O4 0.0509(16) 0.0456(15) 0.0603(17) -0.0091(13) 0.0107(13) -0.0027(12)
O5 0.0452(15) 0.0587(18) 0.0658(19) -0.0082(14) 0.0114(14) -0.0017(13)
O7 0.0596(18) 0.0549(17) 0.0553(17) -0.0113(14) 0.0068(14) 0.0025(14)
O11 0.073(2) 0.0475(16) 0.0527(17) 0.0038(13) 0.0074(15) 0.0003(14)
O6 0.0568(18) 0.0531(17) 0.0664(19) -0.0004(14) 0.0052(15) -0.0044(14)
O3 0.0540(17) 0.0578(18) 0.070(2) 0.0093(15) 0.0148(15) 0.0044(14)
O9 0.069(2) 0.064(2) 0.0513(17) -0.0033(14) 0.0101(15) 0.0089(16)
O8 0.0547(17) 0.0658(19) 0.0524(16) -0.0100(14) 0.0095(13) 0.0028(14)
O13 0.066(2) 0.0467(16) 0.075(2) -0.0020(15) 0.0003(16) 0.0139(15)
C50 0.112(6) 0.089(6) 0.189(10) -0.020(6) -0.023(7) 0.062(5)
C51 0.142(9) 0.108(7) 0.179(9) -0.050(7) -0.007(9) 0.070(7)
C52 0.180(11) 0.130(9) 0.196(12) -0.022(9) -0.036(10) 0.067(8)
O10 0.071(2) 0.068(2) 0.0498(17) -0.0057(15) 0.0097(15) -0.0056(16)
O12 0.089(2) 0.0445(16) 0.084(2) -0.0077(15) 0.0060(19) -0.0031(16)
C32 0.091(3) 0.0461(18) 0.086(2) -0.0083(17) 0.006(2) -0.0037(18)
C33 0.093(3) 0.048(3) 0.088(3) -0.010(3) 0.005(3) -0.004(3)
C34 0.093(3) 0.048(3) 0.089(3) -0.008(3) 0.007(3) -0.004(3)
O14 0.0552(19) 0.084(2) 0.079(2) -0.0139(19) 0.0043(17) 0.0213(17)
C29 0.085(7) 0.169(14) 0.187(12) 0.023(10) 0.057(7) 0.043(8)
C30 0.128(10) 0.199(15) 0.182(14) 0.018(12) 0.058(11) 0.010(11)
C31 0.101(9) 0.145(14) 0.206(14) 0.014(12) 0.027(10) 0.067(9)
N1 0.060(2) 0.045(2) 0.082(3) 0.0125(18) 0.011(2) -0.0016(17)
C8 0.050(2) 0.053(2) 0.074(3) -0.001(2) 0.014(2) -0.0002(19)
C14 0.051(2) 0.053(2) 0.072(3) -0.002(2) 0.009(2) -0.0048(19)
C7 0.063(3) 0.056(2) 0.094(3) 0.017(2) 0.008(2) 0.0011(18)
N2 0.0885(15) 0.0870(15) 0.0931(16) 0.0053(10) 0.0122(9) -0.0036(9)
C19 0.070(3) 0.066(3) 0.077(3) -0.015(3) 0.018(3) -0.015(3)
C9 0.059(3) 0.062(3) 0.094(4) -0.007(3) 0.004(3) -0.001(2)
C1 0.062(3) 0.055(3) 0.119(5) 0.017(3) -0.005(3) -0.007(2)
C15 0.079(4) 0.081(4) 0.081(4) -0.011(3) 0.023(3) -0.021(3)
C18 0.086(4) 0.074(4) 0.085(4) -0.022(3) 0.010(3) -0.017(3)
C17 0.088(4) 0.068(4) 0.108(5) -0.015(3) 0.008(4) -0.030(3)
C38 0.069(3) 0.105(5) 0.061(3) -0.009(3) -0.014(3) 0.018(3)
C2B 0.074(5) 0.067(3) 0.094(3) 0.024(3) 0.010(3) 0.007(3)
C16 0.089(4) 0.087(4) 0.111(5) -0.006(4) 0.032(4) -0.037(4)
C39 0.094(5) 0.135(7) 0.078(4) 0.010(4) -0.008(4) 0.039(5)
C6B 0.095(6) 0.070(4) 0.101(4) 0.007(4) 0.007(4) -0.014(4)
C26 0.132(6) 0.104(5) 0.059(3) -0.011(3) 0.027(4) -0.012(4)
C10 0.052(3) 0.082(4) 0.163(8) 0.002(5) 0.000(4) 0.000(3)
C13 0.064(3) 0.129(6) 0.094(5) 0.006(4) 0.027(3) 0.006(4)
C24 0.153(7) 0.066(4) 0.072(4) 0.018(3) 0.037(4) 0.012(4)
C37B 0.105(3) 0.103(3) 0.104(3) 0.0015(14) 0.0163(15) 0.0000(14)
C11 0.053(4) 0.133(7) 0.203(11) 0.024(7) 0.041(5) 0.003(4)
C5B 0.094(3) 0.094(3) 0.094(3) 0.0002(10) 0.0144(10) -0.0012(10)
C40 0.099(5) 0.131(7) 0.110(6) -0.018(5) -0.028(5) -0.021(5)
C12 0.082(5) 0.177(10) 0.143(8) -0.003(7) 0.057(6) -0.004(5)
C3B 0.092(2) 0.093(2) 0.093(2) 0.0016(10) 0.0139(10) 0.0018(10)
C27 0.165(10) 0.178(10) 0.118(7) 0.029(7) 0.035(7) -0.088(8)
C4 0.113(4) 0.107(3) 0.143(6) 0.024(3) -0.036(4) -0.012(2)
C28 0.159(9) 0.154(9) 0.094(6) -0.056(6) 0.016(6) -0.032(7)
C24B 0.100(2) 0.100(3) 0.099(2) -0.0044(10) 0.0179(11) 0.0019(10)
C23 0.142(6) 0.140(7) 0.146(8) -0.066(6) 0.077(6) -0.023(5)
C22 0.093(5) 0.164(8) 0.086(5) -0.030(5) 0.037(4) -0.003(5)
C21 0.094(4) 0.107(5) 0.067(3) -0.020(3) 0.027(3) -0.010(4)
C20 0.063(3) 0.073(3) 0.059(3) -0.015(2) 0.009(2) 0.006(2)
C25 0.111(6) 0.124(6) 0.136(6) -0.052(5) 0.040(5) -0.023(5)
C29A 0.087(7) 0.174(13) 0.189(12) 0.019(11) 0.053(8) 0.043(8)
C30A 0.100(9) 0.160(14) 0.196(14) 0.022(12) 0.061(10) 0.020(10)
C31A 0.099(9) 0.184(16) 0.205(15) 0.016(13) 0.027(10) 0.040(11)
C37A 0.105(3) 0.103(3) 0.104(3) 0.0015(14) 0.0163(15) 0.0000(14)
C32A 0.110(6) 0.063(5) 0.120(6) -0.018(5) 0.005(5) -0.017(5)
C33A 0.156(10) 0.119(9) 0.166(10) 0.000(8) -0.037(9) -0.027(8)
C34A 0.123(9) 0.085(7) 0.151(9) -0.007(7) 0.036(7) -0.021(6)
C27A 0.133(6) 0.135(6) 0.132(6) -0.002(2) 0.025(2) -0.001(2)
C50A 0.126(9) 0.099(8) 0.186(11) -0.031(9) -0.020(10) 0.060(8)
C51A 0.124(13) 0.096(11) 0.185(14) -0.046(11) -0.017(14) 0.060(12)
C52A 0.144(13) 0.120(12) 0.194(14) -0.023(12) -0.016(13) 0.062(12)
C6A 0.087(4) 0.067(3) 0.102(5) 0.010(3) 0.005(4) -0.016(3)
C5A 0.098(5) 0.083(4) 0.115(5) -0.003(3) -0.009(4) -0.008(4)
C3A 0.076(5) 0.089(4) 0.100(5) 0.027(4) 0.000(4) 0.007(3)
C2A 0.071(5) 0.070(3) 0.096(4) 0.025(3) 0.004(4) 0.004(3)

loop_
_atom_type_symbol
_atom_type_description
_atom_type_scat_dispersion_real
_atom_type_scat_dispersion_imag
_atom_type_scat_source
C C 0.0181 0.0091 'International Tables Vol C Tables 4.2.6.8 and 6.1.1.4'
H H 0.0000 0.0000 'International Tables Vol C Tables 4.2.6.8 and 6.1.1.4'
Mn Mn -0.5299 2.8052 'International Tables Vol C Tables 4.2.6.8 and 6.1.1.4'
N N 0.0311 0.0180 'International Tables Vol C Tables 4.2.6.8 and 6.1.1.4'
O O 0.0492 0.0322 'International Tables Vol C Tables 4.2.6.8 and 6.1.1.4'
P P 0.2955 0.4335 'International Tables Vol C Tables 4.2.6.8 and 6.1.1.4'
Ti Ti 0.2191 1.8069 'International Tables Vol C Tables 4.2.6.8 and 6.1.1.4'

loop_
_geom_angle_atom_site_label_1
_geom_angle_atom_site_label_2
_geom_angle_atom_site_label_3
_geom_angle
_geom_angle_site_symmetry_1
_geom_angle_site_symmetry_3
_geom_angle_publ_flag
O6 Mn1 O9 118.27(14) . . ?
O6 Mn1 N1 104.12(15) . . ?
O3 Mn1 O6 111.60(14) . . ?
O3 Mn1 O9 117.40(15) . . ?
O3 Mn1 N1 99.91(15) . . ?
O9 Mn1 N1 102.04(16) . . ?
O16 Ti1 O2 86.78(12) . . ?
O16 Ti1 O15 78.05(12) . . ?
O16 Ti1 O4 87.05(12) . . ?
O16 Ti1 O11 77.03(12) . . ?
O2 Ti1 O15 164.83(13) . . ?
O2 Ti1 O11 88.44(13) . . ?
O15 Ti1 O11 87.86(14) . . ?
O4 Ti1 O2 91.03(13) . . ?
O4 Ti1 O15 88.53(13) . . ?
O4 Ti1 O11 164.08(13) . . ?
O10 Ti1 O16 175.30(15) . . ?
O10 Ti1 O2 95.77(15) . . ?
O10 Ti1 O15 99.33(15) . . ?
O10 Ti1 O4 96.83(15) . . ?
O10 Ti1 O11 99.06(15) . . ?
O16 Ti2 O11 76.96(12) . . ?
O16 Ti2 O13 77.93(13) . . ?
O1 Ti2 O16 86.97(12) . . ?
O1 Ti2 O11 88.06(14) . . ?
O1 Ti2 O13 164.88(13) . . ?
O7 Ti2 O16 87.33(12) . . ?
O7 Ti2 O1 93.38(13) . . ?
O7 Ti2 O11 164.14(14) . . ?
O7 Ti2 O13 86.86(14) . . ?
O11 Ti2 O13 87.68(15) . . ?
O12 Ti2 O16 176.94(16) . . ?
O12 Ti2 O1 92.75(16) . . ?
O12 Ti2 O7 95.72(16) . . ?
O12 Ti2 O11 99.99(16) . . ?
O12 Ti2 O13 102.28(16) . . ?
O16 Ti3 O15 77.81(12) . . ?
O16 Ti3 O13 77.61(13) . . ?
O15 Ti3 O13 88.81(15) . . ?
O5 Ti3 O16 87.81(12) . . ?
O5 Ti3 O15 87.64(14) . . ?
O5 Ti3 O13 165.41(13) . . ?
O8 Ti3 O16 86.90(13) . . ?
O8 Ti3 O15 164.71(14) . . ?
O8 Ti3 O5 92.15(14) . . ?
O8 Ti3 O13 87.58(14) . . ?
O14 Ti3 O16 176.68(17) . . ?
O14 Ti3 O15 100.95(16) . . ?
O14 Ti3 O5 95.24(16) . . ?
O14 Ti3 O8 94.30(16) . . ?
O14 Ti3 O13 99.33(17) . . ?
O2 P1 C8 105.2(2) . . ?
O1 P1 O2 110.75(17) . . ?
O1 P1 C8 108.2(2) . . ?
O3 P1 O2 111.58(19) . . ?
O3 P1 O1 112.97(19) . . ?
O3 P1 C8 107.7(2) . . ?
O4 P2 C14 106.1(2) . . ?
O5 P2 O4 110.63(18) . . ?
O5 P2 C14 106.7(2) . . ?
O6 P2 O4 112.78(19) . . ?
O6 P2 O5 111.87(19) . . ?
O6 P2 C14 108.4(2) . . ?
O7 P3 O8 111.87(19) . . ?
O7 P3 C20 106.35(19) . . ?
O9 P3 O7 112.2(2) . . ?
O9 P3 O8 112.0(2) . . ?
O9 P3 C20 110.5(2) . . ?
O8 P3 C20 103.42(19) . . ?
Ti1 O16 Ti2 103.64(13) . . ?
Ti1 O16 Ti3 102.79(13) . . ?
Ti3 O16 Ti2 103.61(12) . . ?
P1 O2 Ti1 127.10(18) . . ?
P1 O1 Ti2 127.22(18) . . ?
Ti1 O15 Ti3 100.17(14) . . ?
C38 O15 Ti1 125.5(3) . . ?
C38 O15 Ti3 132.6(3) . . ?
P2 O4 Ti1 127.43(17) . . ?
P2 O5 Ti3 127.38(19) . . ?
P3 O7 Ti2 127.85(19) . . ?
Ti2 O11 Ti1 101.10(14) . . ?
C24 O11 Ti1 129.8(3) . . ?
C24 O11 Ti2 128.9(4) . . ?
P2 O6 Mn1 130.2(2) . . ?
P1 O3 Mn1 132.1(2) . . ?
P3 O9 Mn1 126.1(2) . . ?
P3 O8 Ti3 129.2(2) . . ?
Ti2 O13 Ti3 99.83(13) . . ?
C50 O13 Ti2 129.2(6) . . ?
C50 O13 Ti3 129.9(7) . . ?
C50A O13 Ti2 125.1(17) . . ?
C50A O13 Ti3 118.1(15) . . ?
O13 C50 H50 98.3 . . ?
O13 C50 C51 111.7(10) . . ?
C51 C50 H50 98.3 . . ?
C52 C50 O13 130.1(12) . . ?
C52 C50 H50 98.3 . . ?
C52 C50 C51 112.0(13) . . ?
C50 C51 H51A 109.5 . . ?
C50 C51 H51B 109.5 . . ?
C50 C51 H51C 109.5 . . ?
H51A C51 H51B 109.5 . . ?
H51A C51 H51C 109.5 . . ?
H51B C51 H51C 109.5 . . ?
C50 C52 H52A 109.5 . . ?
C50 C52 H52B 109.5 . . ?
C50 C52 H52C 109.5 . . ?
H52A C52 H52B 109.5 . . ?
H52A C52 H52C 109.5 . . ?
H52B C52 H52C 109.5 . . ?
C26 O10 Ti1 176.2(4) . . ?
C32 O12 Ti2 161.6(7) . . ?
C32A O12 Ti2 147.0(6) . . ?
O12 C32 H32 90.1 . . ?
C33 C32 O12 115.1(11) . . ?
C33 C32 H32 90.1 . . ?
C34 C32 O12 117.8(12) . . ?
C34 C32 H32 90.1 . . ?
C34 C32 C33 127.2(12) . . ?
C32 C33 H33A 109.5 . . ?
C32 C33 H33B 109.5 . . ?
C32 C33 H33C 109.5 . . ?
H33A C33 H33B 109.5 . . ?
H33A C33 H33C 109.5 . . ?
H33B C33 H33C 109.5 . . ?
C32 C34 H34A 109.5 . . ?
C32 C34 H34B 109.5 . . ?
C32 C34 H34C 109.5 . . ?
H34A C34 H34B 109.5 . . ?
H34A C34 H34C 109.5 . . ?
H34B C34 H34C 109.5 . . ?
C29 O14 Ti3 153.1(9) . . ?
C29A O14 Ti3 154.0(10) . . ?
O14 C29 H29 113.9 . . ?
O14 C29 C30 101.8(16) . . ?
O14 C29 C31 110.6(19) . . ?
C30 C29 H29 113.9 . . ?
C31 C29 H29 113.9 . . ?
C31 C29 C30 101.6(19) . . ?
C29 C30 H30A 109.5 . . ?
C29 C30 H30B 109.5 . . ?
C29 C30 H30C 109.5 . . ?
H30A C30 H30B 109.5 . . ?
H30A C30 H30C 109.5 . . ?
H30B C30 H30C 109.5 . . ?
C29 C31 H31A 109.5 . . ?
C29 C31 H31B 109.5 . . ?
C29 C31 H31C 109.5 . . ?
H31A C31 H31B 109.5 . . ?
H31A C31 H31C 109.5 . . ?
H31B C31 H31C 109.5 . . ?
C7 N1 Mn1 127.4(3) . . ?
C1 N1 Mn1 126.7(4) . . ?
C1 N1 C7 105.3(4) . . ?
C9 C8 P1 120.2(4) . . ?
C9 C8 C13 118.3(5) . . ?
C13 C8 P1 121.5(4) . . ?
C19 C14 P2 122.5(4) . . ?
C19 C14 C15 117.7(5) . . ?
C15 C14 P2 119.8(4) . . ?
N1 C7 C2B 108.7(6) . . ?
N1 C7 C2A 108.7(6) . . ?
C6B C7 N1 133.3(15) . . ?
C6B C7 C2B 116.7(16) . . ?
C6A C7 N1 128.6(6) . . ?
C6A C7 C2A 122.7(8) . . ?
C1 N2 C2B 107.0(7) . . ?
C1 N2 C2A 106.8(6) . . ?
C14 C19 H19 119.2 . . ?
C14 C19 C18 121.6(5) . . ?
C18 C19 H19 119.2 . . ?
C8 C9 H9 119.7 . . ?
C8 C9 C10 120.6(7) . . ?
C10 C9 H9 119.7 . . ?
N1 C1 N2 114.1(6) . . ?
N1 C1 H1 123.0 . . ?
N2 C1 H1 123.0 . . ?
C14 C15 H15 119.7 . . ?
C16 C15 C14 120.6(6) . . ?
C16 C15 H15 119.7 . . ?
C19 C18 H18 120.5 . . ?
C17 C18 C19 119.0(6) . . ?
C17 C18 H18 120.5 . . ?
C18 C17 H17 119.8 . . ?
C16 C17 C18 120.3(6) . . ?
C16 C17 H17 119.8 . . ?
O15 C38 H38 106.5 . . ?
O15 C38 C39 110.3(5) . . ?
O15 C38 C40 109.7(5) . . ?
C39 C38 H38 106.5 . . ?
C39 C38 C40 116.7(7) . . ?
C40 C38 H38 106.5 . . ?
C7 C2B N2 104.0(9) . . ?
C7 C2B C3B 118.9(13) . . ?
N2 C2B C3B 127.1(12) . . ?
C15 C16 H16 119.6 . . ?
C17 C16 C15 120.8(6) . . ?
C17 C16 H16 119.6 . . ?
C38 C39 H39A 109.5 . . ?
C38 C39 H39B 109.5 . . ?
C38 C39 H39C 109.5 . . ?
H39A C39 H39B 109.5 . . ?
H39A C39 H39C 109.5 . . ?
H39B C39 H39C 109.5 . . ?
C7 C6B H6B 117.6 . . ?
C7 C6B C5B 125(3) . . ?
C5B C6B H6B 117.6 . . ?
O10 C26 H26 110.1 . . ?
O10 C26 C28 112.5(7) . . ?
O10 C26 C27B 120.0(16) . . ?
O10 C26 C27A 105.7(8) . . ?
C28 C26 H26 110.1 . . ?
C28 C26 C27B 124.4(16) . . ?
C28 C26 C27A 108.2(9) . . ?
C27A C26 H26 110.1 . . ?
C9 C10 H10 120.0 . . ?
C11 C10 C9 120.1(8) . . ?
C11 C10 H10 120.0 . . ?
C8 C13 H13 120.2 . . ?
C8 C13 C12 119.7(8) . . ?
C12 C13 H13 120.2 . . ?
O11 C24 H24 102.0 . . ?
O11 C24 C37B 126.5(11) . . ?
O11 C24 C27 110.1(6) . . ?
O11 C24 C37A 107.9(7) . . ?
C27 C24 H24 102.0 . . ?
C27 C24 C37B 109.7(11) . . ?
C27 C24 C37A 129.0(9) . . ?
C37A C24 H24 102.0 . . ?
C24 C37B H37A 109.5 . . ?
C24 C37B H37B 109.5 . . ?
C24 C37B H37C 109.5 . . ?
H37A C37B H37B 109.5 . . ?
H37A C37B H37C 109.5 . . ?
H37B C37B H37C 109.5 . . ?
C10 C11 H11 119.9 . . ?
C10 C11 C12 120.2(7) . . ?
C12 C11 H11 119.9 . . ?
C6B C5B H5B 125.0 . . ?
C6B C5B C4 110(3) . . ?
C4 C5B H5B 125.0 . . ?
C38 C40 H40A 109.5 . . ?
C38 C40 H40B 109.5 . . ?
C38 C40 H40C 109.5 . . ?
H40A C40 H40B 109.5 . . ?
H40A C40 H40C 109.5 . . ?
H40B C40 H40C 109.5 . . ?
C13 C12 H12 119.5 . . ?
C11 C12 C13 121.1(9) . . ?
C11 C12 H12 119.5 . . ?
C2B C3B H3B 125.7 . . ?
C4 C3B C2B 108.7(12) . . ?
C4 C3B H3B 125.7 . . ?
C24 C27 H27A 109.5 . . ?
C24 C27 H27B 109.5 . . ?
C24 C27 H27C 109.5 . . ?
H27A C27 H27B 109.5 . . ?
H27A C27 H27C 109.5 . . ?
H27B C27 H27C 109.5 . . ?
C3B C4 C5B 117.3(18) . . ?
C5A C4 H4 120.1 . . ?
C3A C4 H4 120.1 . . ?
C3A C4 C5A 119.7(11) . . ?
C26 C28 H28A 109.5 . . ?
C26 C28 H28B 109.5 . . ?
C26 C28 H28C 109.5 . . ?
H28A C28 H28B 109.5 . . ?
H28A C28 H28C 109.5 . . ?
H28B C28 H28C 109.5 . . ?
C23 C24B H24B 120.0 . . ?
C23 C24B C25 120.0 . . ?
C25 C24B H24B 120.0 . . ?
C24B C23 C22 120.0 . . ?
C22 C23 H23 125.4 . . ?
C22 C23 C24A 109.2(9) . . ?
C24A C23 H23 125.4 . . ?
C23 C22 H22 120.0 . . ?
C21 C22 C23 120.0 . . ?
C21 C22 H22 120.0 . . ?
C22 C21 H21 120.0 . . ?
C22 C21 C20 120.0 . . ?
C20 C21 H21 120.0 . . ?
C21 C20 P3 118.5(2) . . ?
C25 C20 P3 121.3(2) . . ?
C25 C20 C21 120.0 . . ?
C20 C25 C24B 120.0 . . ?
C20 C25 H25 125.6 . . ?
C20 C25 C24A 108.8(9) . . ?
C24A C25 H25 125.6 . . ?
C26 C27B H27D 109.5 . . ?
C26 C27B H27E 109.5 . . ?
C26 C27B H27F 109.5 . . ?
H27D C27B H27E 109.5 . . ?
H27D C27B H27F 109.5 . . ?
H27E C27B H27F 109.5 . . ?
O14 C29A H29A 118.6 . . ?
O14 C29A C30A 100.4(15) . . ?
O14 C29A C31A 107.7(19) . . ?
C30A C29A H29A 118.6 . . ?
C31A C29A H29A 118.6 . . ?
C31A C29A C30A 87.7(19) . . ?
C29A C30A H30D 109.5 . . ?
C29A C30A H30E 109.5 . . ?
C29A C30A H30F 109.5 . . ?
H30D C30A H30E 109.5 . . ?
H30D C30A H30F 109.5 . . ?
H30E C30A H30F 109.5 . . ?
C29A C31A H31D 109.5 . . ?
C29A C31A H31E 109.5 . . ?
C29A C31A H31F 109.5 . . ?
H31D C31A H31E 109.5 . . ?
H31D C31A H31F 109.5 . . ?
H31E C31A H31F 109.5 . . ?
C23 C24A C25 109.7(12) . . ?
C23 C24A H24A 125.2 . . ?
C25 C24A H24A 125.2 . . ?
C24 C37A H37D 109.5 . . ?
C24 C37A H37E 109.5 . . ?
C24 C37A H37F 109.5 . . ?
H37D C37A H37E 109.5 . . ?
H37D C37A H37F 109.5 . . ?
H37E C37A H37F 109.5 . . ?
O12 C32A H32A 98.9 . . ?
C33A C32A O12 117.4(11) . . ?
C33A C32A H32A 98.9 . . ?
C33A C32A C34A 120.1(12) . . ?
C34A C32A O12 115.5(10) . . ?
C34A C32A H32A 98.9 . . ?
C32A C33A H33D 109.5 . . ?
C32A C33A H33E 109.5 . . ?
C32A C33A H33F 109.5 . . ?
H33D C33A H33E 109.5 . . ?
H33D C33A H33F 109.5 . . ?
H33E C33A H33F 109.5 . . ?
C32A C34A H34D 109.5 . . ?
C32A C34A H34E 109.5 . . ?
C32A C34A H34F 109.5 . . ?
H34D C34A H34E 109.5 . . ?
H34D C34A H34F 109.5 . . ?
H34E C34A H34F 109.5 . . ?
C26 C27A H27G 109.5 . . ?
C26 C27A H27H 109.5 . . ?
C26 C27A H27I 109.5 . . ?
H27G C27A H27H 109.5 . . ?
H27G C27A H27I 109.5 . . ?
H27H C27A H27I 109.5 . . ?
O13 C50A H50A 101.3 . . ?
O13 C50A C51A 114(2) . . ?
C51A C50A H50A 101.3 . . ?
C52A C50A O13 129(3) . . ?
C52A C50A H50A 101.3 . . ?
C52A C50A C51A 106(3) . . ?
C50A C51A H51D 109.5 . . ?
C50A C51A H51E 109.5 . . ?
C50A C51A H51F 109.5 . . ?
H51D C51A H51E 109.5 . . ?
H51D C51A H51F 109.5 . . ?
H51E C51A H51F 109.5 . . ?
C50A C52A H52D 109.5 . . ?
C50A C52A H52E 109.5 . . ?
C50A C52A H52F 109.5 . . ?
H52D C52A H52E 109.5 . . ?
H52D C52A H52F 109.5 . . ?
H52E C52A H52F 109.5 . . ?
C7 C6A H6A 122.1 . . ?
C7 C6A C5A 115.8(9) . . ?
C5A C6A H6A 122.1 . . ?
C4 C5A H5A 120.1 . . ?
C6A C5A C4 119.9(9) . . ?
C6A C5A H5A 120.1 . . ?
C4 C3A H3A 124.9 . . ?
C4 C3A C2A 110.1(12) . . ?
C2A C3A H3A 124.9 . . ?
C7 C2A N2 103.1(9) . . ?
C7 C2A C3A 117.9(14) . . ?
C3A C2A N2 125.9(14) . . ?

loop_
_geom_bond_atom_site_label_1
_geom_bond_atom_site_label_2
_geom_bond_distance
_geom_bond_site_symmetry_2
_geom_bond_publ_flag
Mn1 O6 2.036(3) . ?
Mn1 O3 2.028(3) . ?
Mn1 O9 2.037(3) . ?
Mn1 N1 2.141(4) . ?
Ti1 O16 1.978(3) . ?
Ti1 O2 1.984(3) . ?
Ti1 O15 2.014(3) . ?
Ti1 O4 1.978(3) . ?
Ti1 O11 2.022(3) . ?
Ti1 O10 1.759(3) . ?
Ti2 O16 1.988(3) . ?
Ti2 O1 1.983(3) . ?
Ti2 O7 1.979(3) . ?
Ti2 O11 2.015(3) . ?
Ti2 O13 2.029(4) . ?
Ti2 O12 1.772(4) . ?
Ti3 O16 1.982(3) . ?
Ti3 O15 2.020(3) . ?
Ti3 O5 1.968(3) . ?
Ti3 O8 1.951(3) . ?
Ti3 O13 2.049(4) . ?
Ti3 O14 1.774(3) . ?
P1 O2 1.543(3) . ?
P1 O1 1.532(3) . ?
P1 O3 1.507(3) . ?
P1 C8 1.797(5) . ?
P2 O4 1.544(3) . ?
P2 O5 1.542(3) . ?
P2 O6 1.506(3) . ?
P2 C14 1.797(5) . ?
P3 O7 1.532(4) . ?
P3 O9 1.496(4) . ?
P3 O8 1.533(3) . ?
P3 C20 1.806(3) . ?
O15 C38 1.454(6) . ?
O11 C24 1.429(7) . ?
O13 C50 1.425(8) . ?
O13 C50A 1.430(12) . ?
C50 H50 0.9800 . ?
C50 C51 1.518(18) . ?
C50 C52 1.198(15) . ?
C51 H51A 0.9600 . ?
C51 H51B 0.9600 . ?
C51 H51C 0.9600 . ?
C52 H52A 0.9600 . ?
C52 H52B 0.9600 . ?
C52 H52C 0.9600 . ?
O10 C26 1.412(7) . ?
O12 C32 1.447(10) . ?
O12 C32A 1.455(9) . ?
C32 H32 0.9800 . ?
C32 C33 1.353(14) . ?
C32 C34 1.349(13) . ?
C33 H33A 0.9600 . ?
C33 H33B 0.9600 . ?
C33 H33C 0.9600 . ?
C34 H34A 0.9600 . ?
C34 H34B 0.9600 . ?
C34 H34C 0.9600 . ?
O14 C29 1.420(13) . ?
O14 C29A 1.418(13) . ?
C29 H29 0.9800 . ?
C29 C30 1.58(2) . ?
C29 C31 1.43(2) . ?
C30 H30A 0.9600 . ?
C30 H30B 0.9600 . ?
C30 H30C 0.9600 . ?
C31 H31A 0.9600 . ?
C31 H31B 0.9600 . ?
C31 H31C 0.9600 . ?
N1 C7 1.389(7) . ?
N1 C1 1.301(7) . ?
C8 C9 1.378(8) . ?
C8 C13 1.378(9) . ?
C14 C19 1.371(7) . ?
C14 C15 1.396(7) . ?
C7 C2B 1.401(12) . ?
C7 C6B 1.387(18) . ?
C7 C6A 1.383(9) . ?
C7 C2A 1.405(12) . ?
N2 C1 1.317(8) . ?
N2 C2B 1.402(13) . ?
N2 C2A 1.417(13) . ?
C19 H19 0.9300 . ?
C19 C18 1.395(8) . ?
C9 H9 0.9300 . ?
C9 C10 1.385(9) . ?
C1 H1 0.9300 . ?
C15 H15 0.9300 . ?
C15 C16 1.374(9) . ?
C18 H18 0.9300 . ?
C18 C17 1.369(9) . ?
C17 H17 0.9300 . ?
C17 C16 1.359(10) . ?
C38 H38 0.9800 . ?
C38 C39 1.486(9) . ?
C38 C40 1.490(11) . ?
C2B C3B 1.457(16) . ?
C16 H16 0.9300 . ?
C39 H39A 0.9600 . ?
C39 H39B 0.9600 . ?
C39 H39C 0.9600 . ?
C6B H6B 0.9300 . ?
C6B C5B 1.400(19) . ?
C26 H26 0.9800 . ?
C26 C28 1.419(11) . ?
C26 C27B 1.48(2) . ?
C26 C27A 1.541(14) . ?
C10 H10 0.9300 . ?
C10 C11 1.346(13) . ?
C13 H13 0.9300 . ?
C13 C12 1.384(10) . ?
C24 H24 0.9800 . ?
C24 C37B 1.474(14) . ?
C24 C27 1.468(13) . ?
C24 C37A 1.506(12) . ?
C37B H37A 0.9600 . ?
C37B H37B 0.9600 . ?
C37B H37C 0.9600 . ?
C11 H11 0.9300 . ?
C11 C12 1.346(14) . ?
C5B H5B 0.9300 . ?
C5B C4 1.415(19) . ?
C40 H40A 0.9600 . ?
C40 H40B 0.9600 . ?
C40 H40C 0.9600 . ?
C12 H12 0.9300 . ?
C3B H3B 0.9300 . ?
C3B C4 1.398(15) . ?
C27 H27A 0.9600 . ?
C27 H27B 0.9600 . ?
C27 H27C 0.9600 . ?
C4 H4 0.9300 . ?
C4 C5A 1.434(13) . ?
C4 C3A 1.406(15) . ?
C28 H28A 0.9600 . ?
C28 H28B 0.9600 . ?
C28 H28C 0.9600 . ?
C24B H24B 0.9300 . ?
C24B C23 1.3900 . ?
C24B C25 1.3900 . ?
C23 H23 0.9300 . ?
C23 C22 1.3900 . ?
C23 C24A 1.458(16) . ?
C22 H22 0.9300 . ?
C22 C21 1.3900 . ?
C21 H21 0.9300 . ?
C21 C20 1.3900 . ?
C20 C25 1.3900 . ?
C25 H25 0.9300 . ?
C25 C24A 1.487(16) . ?
C27B H27D 0.9600 . ?
C27B H27E 0.9600 . ?
C27B H27F 0.9600 . ?
C29A H29A 0.9800 . ?
C29A C30A 1.58(2) . ?
C29A C31A 1.43(2) . ?
C30A H30D 0.9600 . ?
C30A H30E 0.9600 . ?
C30A H30F 0.9600 . ?
C31A H31D 0.9600 . ?
C31A H31E 0.9600 . ?
C31A H31F 0.9600 . ?
C24A H24A 0.9300 . ?
C37A H37D 0.9600 . ?
C37A H37E 0.9600 . ?
C37A H37F 0.9600 . ?
C32A H32A 0.9800 . ?
C32A C33A 1.346(13) . ?
C32A C34A 1.352(12) . ?
C33A H33D 0.9600 . ?
C33A H33E 0.9600 . ?
C33A H33F 0.9600 . ?
C34A H34D 0.9600 . ?
C34A H34E 0.9600 . ?
C34A H34F 0.9600 . ?
C27A H27G 0.9600 . ?
C27A H27H 0.9600 . ?
C27A H27I 0.9600 . ?
C50A H50A 0.9800 . ?
C50A C51A 1.52(2) . ?
C50A C52A 1.203(18) . ?
C51A H51D 0.9600 . ?
C51A H51E 0.9600 . ?
C51A H51F 0.9600 . ?
C52A H52D 0.9600 . ?
C52A H52E 0.9600 . ?
C52A H52F 0.9600 . ?
C6A H6A 0.9300 . ?
C6A C5A 1.392(12) . ?
C5A H5A 0.9300 . ?
C3A H3A 0.9300 . ?
C3A C2A 1.415(15) . ?

loop_
_geom_torsion_atom_site_label_1
_geom_torsion_atom_site_label_2
_geom_torsion_atom_site_label_3
_geom_torsion_atom_site_label_4
_geom_torsion
_geom_torsion_site_symmetry_1
_geom_torsion_site_symmetry_2
_geom_torsion_site_symmetry_3
_geom_torsion_site_symmetry_4
_geom_torsion_publ_flag
Mn1 N1 C7 C2B -177.2(11) . . . . ?
Mn1 N1 C7 C6B -12(3) . . . . ?
Mn1 N1 C7 C6A 15.5(12) . . . . ?
Mn1 N1 C7 C2A -162.5(12) . . . . ?
Mn1 N1 C1 N2 171.5(4) . . . . ?
Ti1 O15 C38 C39 138.3(5) . . . . ?
Ti1 O15 C38 C40 -91.8(6) . . . . ?
Ti1 O11 C24 C37B -46.6(14) . . . . ?
Ti1 O11 C24 C27 89.2(8) . . . . ?
Ti1 O11 C24 C37A -125.5(7) . . . . ?
Ti2 O11 C24 C37B 139.8(12) . . . . ?
Ti2 O11 C24 C27 -84.3(7) . . . . ?
Ti2 O11 C24 C37A 61.0(9) . . . . ?
Ti2 O13 C50 C51 64(2) . . . . ?
Ti2 O13 C50 C52 -147(2) . . . . ?
Ti2 O13 C50A C51A -13(5) . . . . ?
Ti2 O13 C50A C52A 124(5) . . . . ?
Ti2 O12 C32 C33 -7(4) . . . . ?
Ti2 O12 C32 C34 173.3(19) . . . . ?
Ti2 O12 C32A C33A 69.8(19) . . . . ?
Ti2 O12 C32A C34A -139.4(10) . . . . ?
Ti3 O15 C38 C39 -60.1(8) . . . . ?
Ti3 O15 C38 C40 69.8(7) . . . . ?
Ti3 O13 C50 C51 -101.5(13) . . . . ?
Ti3 O13 C50 C52 48(3) . . . . ?
Ti3 O13 C50A C51A -141(3) . . . . ?
Ti3 O13 C50A C52A -3(6) . . . . ?
Ti3 O14 C29 C30 -55(4) . . . . ?
Ti3 O14 C29 C31 -162.8(16) . . . . ?
Ti3 O14 C29A C30A 71(3) . . . . ?
Ti3 O14 C29A C31A 162.4(19) . . . . ?
P1 C8 C9 C10 177.9(5) . . . . ?
P1 C8 C13 C12 -179.8(7) . . . . ?
P2 C14 C19 C18 -178.3(5) . . . . ?
P2 C14 C15 C16 178.7(6) . . . . ?
P3 C20 C25 C24B -175.3(4) . . . . ?
P3 C20 C25 C24A -145.5(9) . . . . ?
O2 P1 O1 Ti2 -40.0(3) . . . . ?
O2 P1 O3 Mn1 66.4(3) . . . . ?
O2 P1 C8 C9 167.8(4) . . . . ?
O2 P1 C8 C13 -11.5(6) . . . . ?
O1 Ti2 O12 C32 86(3) . . . . ?
O1 Ti2 O12 C32A 11.4(11) . . . . ?
O1 P1 O2 Ti1 39.1(3) . . . . ?
O1 P1 O3 Mn1 -59.2(3) . . . . ?
O1 P1 C8 C9 -73.8(4) . . . . ?
O1 P1 C8 C13 106.9(5) . . . . ?
O15 Ti3 O14 C29 -117(3) . . . . ?
O15 Ti3 O14 C29A -167(3) . . . . ?
O4 P2 O5 Ti3 38.6(3) . . . . ?
O4 P2 O6 Mn1 -63.7(3) . . . . ?
O4 P2 C14 C19 -10.8(5) . . . . ?
O4 P2 C14 C15 169.8(5) . . . . ?
O5 Ti3 O14 C29 -28(3) . . . . ?
O5 Ti3 O14 C29A -79(3) . . . . ?
O5 P2 O4 Ti1 -36.5(3) . . . . ?
O5 P2 O6 Mn1 61.8(3) . . . . ?
O5 P2 C14 C19 -128.7(5) . . . . ?
O5 P2 C14 C15 51.8(5) . . . . ?
O7 Ti2 O12 C32 -7(3) . . . . ?
O7 Ti2 O12 C32A -82.2(11) . . . . ?
O7 P3 O9 Mn1 65.7(3) . . . . ?
O7 P3 O8 Ti3 -32.3(3) . . . . ?
O7 P3 C20 C21 -157.8(3) . . . . ?
O7 P3 C20 C25 17.5(4) . . . . ?
O11 Ti2 O12 C32 175(3) . . . . ?
O11 Ti2 O12 C32A 100.0(11) . . . . ?
O6 P2 O4 Ti1 89.7(3) . . . . ?
O6 P2 O5 Ti3 -88.1(3) . . . . ?
O6 P2 C14 C19 110.6(5) . . . . ?
O6 P2 C14 C15 -68.8(5) . . . . ?
O3 P1 O2 Ti1 -87.7(2) . . . . ?
O3 P1 O1 Ti2 86.0(3) . . . . ?
O3 P1 C8 C9 48.7(5) . . . . ?
O3 P1 C8 C13 -130.7(5) . . . . ?
O9 P3 O7 Ti2 -93.4(3) . . . . ?
O9 P3 O8 Ti3 94.7(3) . . . . ?
O9 P3 C20 C21 80.1(3) . . . . ?
O9 P3 C20 C25 -104.5(4) . . . . ?
O8 Ti3 O14 C29 65(3) . . . . ?
O8 Ti3 O14 C29A 14(3) . . . . ?
O8 P3 O7 Ti2 33.4(3) . . . . ?
O8 P3 O9 Mn1 -61.0(3) . . . . ?
O8 P3 C20 C21 -39.9(4) . . . . ?
O8 P3 C20 C25 135.5(3) . . . . ?
O13 Ti2 O12 C32 -95(3) . . . . ?
O13 Ti2 O12 C32A -170.3(11) . . . . ?
O13 Ti3 O14 C29 153(3) . . . . ?
O13 Ti3 O14 C29A 102(3) . . . . ?
N1 C7 C2B N2 8.7(16) . . . . ?
N1 C7 C2B C3B 156.8(18) . . . . ?
N1 C7 C6B C5B -163(2) . . . . ?
N1 C7 C6A C5A 178.8(9) . . . . ?
N1 C7 C2A N2 -13.7(18) . . . . ?
N1 C7 C2A C3A -157(2) . . . . ?
C8 P1 O2 Ti1 155.7(2) . . . . ?
C8 P1 O1 Ti2 -154.8(2) . . . . ?
C8 P1 O3 Mn1 -178.6(3) . . . . ?
C8 C9 C10 C11 3.3(10) . . . . ?
C8 C13 C12 C11 0.6(15) . . . . ?
C14 P2 O4 Ti1 -151.8(2) . . . . ?
C14 P2 O5 Ti3 153.5(3) . . . . ?
C14 P2 O6 Mn1 179.1(3) . . . . ?
C14 C19 C18 C17 -1.4(10) . . . . ?
C14 C15 C16 C17 0.6(12) . . . . ?
C7 N1 C1 N2 -0.3(8) . . . . ?
C7 C2B C3B C4 37(3) . . . . ?
C7 C6B C5B C4 -18(5) . . . . ?
C7 C6A C5A C4 1.9(17) . . . . ?
N2 C2B C3B C4 177.3(15) . . . . ?
C19 C14 C15 C16 -0.8(10) . . . . ?
C19 C18 C17 C16 1.2(11) . . . . ?
C9 C8 C13 C12 0.8(11) . . . . ?
C9 C10 C11 C12 -1.8(14) . . . . ?
C1 N1 C7 C2B -5.5(12) . . . . ?
C1 N1 C7 C6B 160(3) . . . . ?
C1 N1 C7 C6A -172.9(10) . . . . ?
C1 N1 C7 C2A 9.2(13) . . . . ?
C1 N2 C2B C7 -8.7(16) . . . . ?
C1 N2 C2B C3B -153(2) . . . . ?
C1 N2 C2A C7 13.3(17) . . . . ?
C1 N2 C2A C3A 153(2) . . . . ?
C15 C14 C19 C18 1.2(9) . . . . ?
C18 C17 C16 C15 -0.9(12) . . . . ?
C2B C7 C6B C5B 1(5) . . . . ?
C2B N2 C1 N1 5.8(13) . . . . ?
C2B C3B C4 C5B -57(3) . . . . ?
C6B C7 C2B N2 -160(2) . . . . ?
C6B C7 C2B C3B -12(3) . . . . ?
C6B C5B C4 C3B 48(3) . . . . ?
C10 C11 C12 C13 -0.1(16) . . . . ?
C13 C8 C9 C10 -2.7(9) . . . . ?
C4 C3A C2A C7 -41(3) . . . . ?
C4 C3A C2A N2 -175.3(15) . . . . ?
C24B C23 C22 C21 0.0 . . . . ?
C23 C24B C25 C20 0.0 . . . . ?
C23 C22 C21 C20 0.0 . . . . ?
C22 C23 C24A C25 60.8(16) . . . . ?
C22 C21 C20 P3 175.4(4) . . . . ?
C22 C21 C20 C25 0.0 . . . . ?
C21 C20 C25 C24B 0.0 . . . . ?
C21 C20 C25 C24A 29.8(8) . . . . ?
C20 P3 O7 Ti2 145.6(2) . . . . ?
C20 P3 O9 Mn1 -175.8(2) . . . . ?
C20 P3 O8 Ti3 -146.3(3) . . . . ?
C20 C25 C24A C23 -60.6(16) . . . . ?
C25 C24B C23 C22 0.0 . . . . ?
C24A C23 C22 C21 -30.5(9) . . . . ?
C6A C7 C2A N2 168.2(11) . . . . ?
C6A C7 C2A C3A 25(3) . . . . ?
C5A C4 C3A C2A 40(3) . . . . ?
C3A C4 C5A C6A -22(2) . . . . ?
C2A C7 C6A C5A -3.5(19) . . . . ?
C2A N2 C1 N1 -8.6(14) . . . . ?

loop_
_smtbx_masks_void_nr
_smtbx_masks_void_average_x
_smtbx_masks_void_average_y
_smtbx_masks_void_average_z
_smtbx_masks_void_volume
_smtbx_masks_void_count_electrons
_smtbx_masks_void_content
1 0.000 -0.064 -0.339 1022.6 157.0 ?
2 0.492 0.245 0.567 28.7 0.0 ?
3 0.492 0.255 0.067 28.7 0.0 ?
4 0.508 0.745 0.933 28.7 0.0 ?
5 0.508 0.755 0.433 28.7 0.0 ?
